data_4021302
loop_
_publ_author_name
'Hongbin Li'
'Hua Yang'
'Jeffrey L. Petersen'
'Kung K. Wang'

_publ_section_title
;
 Biradicals/Zwitterions from Thermolysis of Enyne-Isocyanates.
 Application to the Synthesis of 2(1H)-Pyridones,
 Benzofuro[3,2-c]pyridin-1(2H)-ones,
 2,5-Dihydro-1H-pyrido[4,3-b]indol-1-ones, and Related Compounds.
;
_journal_name_full 'Journal of Organic Chemistry'
_journal_page_first 4500
_journal_page_last 4508
_journal_paper_doi 10.1021/jo049716t
_journal_volume 69
_journal_year 2004
_chemical_formula_sum 'C17 H13 N O'
_chemical_formula_weight 247.28
_space_group_IT_number 14
_symmetry_cell_setting monoclinic
_symmetry_space_group_name_Hall '-P 2ybc'
_symmetry_space_group_name_H-M 'P 1 21/c 1'
_cell_angle_alpha 90.00
_cell_angle_beta 102.417(5)
_cell_angle_gamma 90.00
_cell_formula_units_Z 4
_cell_length_a 10.780(3)
_cell_length_b 14.555(4)
_cell_length_c 8.028(2)
_cell_measurement_temperature 293(2)
_cell_volume 1230.1(6)
_diffrn_ambient_temperature 293(2)
_exptl_crystal_density_diffrn 1.335
_cod_original_sg_symbol_H-M 'P 21/c'
_cod_database_code 4021302

loop_
_symmetry_equiv_pos_as_xyz
'x, y, z'
'-x, y+1/2, -z+1/2'
'-x, -y, -z'
'x, -y-1/2, z-1/2'

loop_
_atom_site_label
_atom_site_type_symbol
_atom_site_fract_x
_atom_site_fract_y
_atom_site_fract_z
_atom_site_U_iso_or_equiv
_atom_site_adp_type
_atom_site_occupancy
_atom_site_symmetry_multiplicity
_atom_site_calc_flag
_atom_site_refinement_flags
_atom_site_disorder_assembly
_atom_site_disorder_group
O1 O 0.38503(14) 0.08933(10) 1.45650(16) 0.0701(4) Uani 1 1 d . . .
N1 N 0.43285(14) -0.01705(11) 1.27570(18) 0.0543(4) Uani 1 1 d . . .
H1 H 0.4957 -0.0347 1.3544 0.065 Uiso 1 1 calc R . .
C1 C 0.36275(19) 0.05403(13) 1.3111(2) 0.0531(5) Uani 1 1 d . . .
C2 C 0.26177(17) 0.08529(12) 1.1741(2) 0.0474(4) Uani 1 1 d . . .
C3 C 0.17672(18) 0.16008(13) 1.2112(2) 0.0545(5) Uani 1 1 d . . .
H3A H 0.1977 0.2177 1.1630 0.065 Uiso 1 1 calc R . .
H3B H 0.1871 0.1678 1.3334 0.065 Uiso 1 1 calc R . .
C4 C 0.04091(18) 0.13291(13) 1.1321(2) 0.0517(5) Uani 1 1 d . . .
H4A H 0.0194 0.0763 1.1831 0.062 Uiso 1 1 calc R . .
H4B H -0.0170 0.1805 1.1525 0.062 Uiso 1 1 calc R . .
C5 C 0.02874(18) 0.11985(12) 0.9441(2) 0.0468(4) Uani 1 1 d . . .
C6 C -0.0799(2) 0.14602(13) 0.8270(2) 0.0566(5) Uani 1 1 d . . .
H6 H -0.1493 0.1686 0.8657 0.068 Uiso 1 1 calc R . .
C7 C -0.0862(2) 0.13893(15) 0.6545(2) 0.0653(6) Uani 1 1 d . . .
H7 H -0.1608 0.1540 0.5772 0.078 Uiso 1 1 calc R . .
C8 C 0.0182(2) 0.10955(14) 0.5972(2) 0.0647(6) Uani 1 1 d . . .
H8 H 0.0158 0.1084 0.4807 0.078 Uiso 1 1 calc R . .
C9 C 0.1269(2) 0.08158(13) 0.7111(2) 0.0560(5) Uani 1 1 d . . .
H9 H 0.1974 0.0625 0.6709 0.067 Uiso 1 1 calc R . .
C10 C 0.13136(18) 0.08182(12) 0.8860(2) 0.0465(4) Uani 1 1 d . . .
C11 C 0.23883(17) 0.04459(13) 1.0170(2) 0.0458(4) Uani 1 1 d . . .
C12 C 0.31248(17) -0.03499(12) 0.9884(2) 0.0472(4) Uani 1 1 d . . .
C13 C 0.28931(19) -0.09057(14) 0.8414(2) 0.0560(5) Uani 1 1 d . . .
H13 H 0.2224 -0.0756 0.7515 0.067 Uiso 1 1 calc R . .
C14 C 0.3620(2) -0.16564(15) 0.8268(3) 0.0645(6) Uani 1 1 d . . .
H14 H 0.3446 -0.2007 0.7276 0.077 Uiso 1 1 calc R . .
C15 C 0.4619(2) -0.18991(15) 0.9593(3) 0.0642(6) Uani 1 1 d . . .
H15 H 0.5123 -0.2404 0.9482 0.077 Uiso 1 1 calc R . .
C16 C 0.4861(2) -0.13937(14) 1.1064(2) 0.0572(5) Uani 1 1 d . . .
H16 H 0.5527 -0.1558 1.1956 0.069 Uiso 1 1 calc R . .
C17 C 0.41129(18) -0.06340(13) 1.1229(2) 0.0483(5) Uani 1 1 d . . .

loop_
_atom_site_aniso_label
_atom_site_aniso_U_11
_atom_site_aniso_U_22
_atom_site_aniso_U_33
_atom_site_aniso_U_23
_atom_site_aniso_U_13
_atom_site_aniso_U_12
O1 0.0783(10) 0.0734(10) 0.0511(8) -0.0179(7) -0.0027(7) 0.0106(8)
N1 0.0519(10) 0.0581(10) 0.0501(9) -0.0040(7) 0.0050(7) 0.0033(8)
C1 0.0571(12) 0.0523(12) 0.0492(10) -0.0070(9) 0.0099(9) -0.0040(10)
C2 0.0507(11) 0.0455(11) 0.0462(9) -0.0032(8) 0.0111(8) -0.0051(9)
C3 0.0671(13) 0.0503(12) 0.0452(10) -0.0085(8) 0.0099(9) 0.0015(10)
C4 0.0596(13) 0.0513(11) 0.0460(9) -0.0035(8) 0.0155(9) 0.0067(9)
C5 0.0559(12) 0.0391(10) 0.0458(9) 0.0011(8) 0.0118(9) -0.0022(9)
C6 0.0605(13) 0.0508(12) 0.0569(11) 0.0033(9) 0.0093(10) -0.0005(10)
C7 0.0757(16) 0.0600(14) 0.0548(11) 0.0062(10) 0.0019(11) 0.0001(11)
C8 0.0920(17) 0.0586(13) 0.0409(10) 0.0022(9) 0.0087(11) -0.0106(12)
C9 0.0704(14) 0.0550(12) 0.0458(10) -0.0034(9) 0.0196(10) -0.0091(10)
C10 0.0566(12) 0.0415(10) 0.0425(9) -0.0016(8) 0.0133(8) -0.0081(9)
C11 0.0479(11) 0.0467(11) 0.0456(9) -0.0019(8) 0.0163(8) -0.0083(8)
C12 0.0504(11) 0.0472(11) 0.0484(9) -0.0043(8) 0.0203(9) -0.0088(9)
C13 0.0552(12) 0.0608(13) 0.0547(11) -0.0118(9) 0.0180(9) -0.0031(10)
C14 0.0693(14) 0.0634(14) 0.0649(12) -0.0183(10) 0.0233(11) -0.0015(11)
C15 0.0679(15) 0.0561(13) 0.0762(14) -0.0069(11) 0.0325(12) 0.0036(11)
C16 0.0544(12) 0.0569(12) 0.0631(12) 0.0030(10) 0.0186(10) 0.0004(10)
C17 0.0495(11) 0.0476(11) 0.0518(10) -0.0025(8) 0.0196(9) -0.0064(9)

loop_
_geom_bond_atom_site_label_1
_geom_bond_atom_site_label_2
_geom_bond_distance
_geom_bond_site_symmetry_2
_geom_bond_publ_flag
O1 C1 1.250(2) . ?
N1 C1 1.347(2) . ?
N1 C17 1.375(2) . ?
C1 C2 1.445(3) . ?
C2 C11 1.367(2) . ?
C2 C3 1.494(3) . ?
C3 C4 1.518(3) . ?
C4 C5 1.499(2) . ?
C5 C6 1.388(3) . ?
C5 C10 1.403(3) . ?
C6 C7 1.376(3) . ?
C7 C8 1.373(3) . ?
C8 C9 1.384(3) . ?
C9 C10 1.395(2) . ?
C10 C11 1.489(3) . ?
C11 C12 1.450(3) . ?
C12 C17 1.406(3) . ?
C12 C13 1.408(2) . ?
C13 C14 1.365(3) . ?
C14 C15 1.387(3) . ?
C15 C16 1.368(3) . ?
C16 C17 1.392(3) . ?

loop_
_cod_related_entry_id
_cod_related_entry_database
_cod_related_entry_code
1 ChemSpider 21155289
